data_4305412
loop_
_publ_author_name
'Sebastian Mirtschin'
'Elvira Krasniqi'
'Rosario Scopelliti'
'Kay Severin'

_publ_contact_author_address
;
Institut des Sciences et Ingenierie Chimiques 
Ecole Polytechnique Federale de Lausanne
1015 Lausanne
Switzerland
;
_publ_contact_author_email kay.severin@epfl.ch
_publ_contact_author_fax '+41 21 693 9305'
_publ_contact_author_name 'Kay Severin'
_publ_contact_author_phone '+41 21 693 9302'
_publ_section_title
;
Coordination Cages of Rhodium and Iridium as Exoreceptors for Alkali Metal
Ions
;
_journal_name_full 'Inorganic Chemistry'
_journal_page_first 6375
_journal_page_last 6381
_journal_paper_doi 10.1021/ic800410x
_journal_volume 47
_journal_year 2008
_chemical_formula_moiety 'C96 H96 Ir6 N6 O24'
_chemical_formula_sum 'C96 H96 Ir6 N6 O24'
_chemical_formula_weight 2870.99
_chemical_name_systematic
; 
 ? 
;
_space_group_IT_number 148
_symmetry_cell_setting rhombohedral
_symmetry_space_group_name_Hall '-R 3'
_symmetry_space_group_name_H-M 'R -3 :H'
_atom_sites_solution_hydrogens geom
_atom_sites_solution_primary direct
_atom_sites_solution_secondary difmap
_audit_creation_method SHELXL-97
_cell_angle_alpha 90.00
_cell_angle_beta 90.00
_cell_angle_gamma 120.00
_cell_formula_units_Z 3
_cell_length_a 23.3090(3)
_cell_length_b 23.3090(3)
_cell_length_c 18.8741(3)
_cell_measurement_reflns_used 15397
_cell_measurement_temperature 140(2)
_cell_measurement_theta_max 27.5116
_cell_measurement_theta_min 2.8655
_cell_volume 8880.6(2)
_computing_cell_refinement
; 
CrysAlis CCD, Oxford Diffraction Ltd., 
Version 1.171.32.5 (release 08-05-2007 CrysAlis171 .NET) 
(compiled May  8 2007,13:10:02) 
;
_computing_data_collection
; 
CrysAlis CCD, Oxford Diffraction Ltd., 
Version 1.171.32.5 (release 08-05-2007 CrysAlis171 .NET) 
(compiled May  8 2007,13:10:02) 
;
_computing_data_reduction
; 
CrysAlis CCD, Oxford Diffraction Ltd., 
Version 1.171.32.5 (release 08-05-2007 CrysAlis171 .NET) 
(compiled May  8 2007,13:10:02) 
;
_computing_molecular_graphics 'Bruker SHELXTL'
_computing_publication_material 'Bruker SHELXTL'
_computing_structure_refinement 'SHELXL-97 (Sheldrick, 1997)'
_computing_structure_solution 'SHELXS-97 (Sheldrick, 1990)'
_diffrn_ambient_temperature 140(2)
_diffrn_detector_area_resol_mean 8.2812
_diffrn_measured_fraction_theta_full 0.998
_diffrn_measured_fraction_theta_max 0.998
_diffrn_measurement_device_type 'Oxford Diffraction, KM4/Sapphire CCD'
_diffrn_measurement_method 'phi and omega scans'
_diffrn_radiation_monochromator graphite
_diffrn_radiation_source 'fine-focus sealed tube'
_diffrn_radiation_type MoK\a
_diffrn_radiation_wavelength 0.71073
_diffrn_reflns_av_R_equivalents 0.0369
_diffrn_reflns_av_sigmaI/netI 0.0208
_diffrn_reflns_limit_h_max 28
_diffrn_reflns_limit_h_min -29
_diffrn_reflns_limit_k_max 28
_diffrn_reflns_limit_k_min -29
_diffrn_reflns_limit_l_max 23
_diffrn_reflns_limit_l_min -23
_diffrn_reflns_number 25358
_diffrn_reflns_theta_full 26.36
_diffrn_reflns_theta_max 26.36
_diffrn_reflns_theta_min 2.88
_exptl_absorpt_coefficient_mu 6.779
_exptl_absorpt_correction_T_max 1.00000
_exptl_absorpt_correction_T_min 0.39267
_exptl_absorpt_correction_type multi-scan
_exptl_absorpt_process_details
; 
CrysAlis RED, Oxford Diffraction Ltd., 
Version 1.171.32.5 (release 08-05-2007 CrysAlis171 .NET) 
(compiled May  8 2007,13:10:02) 
Empirical absorption correction using spherical harmonics, 
 implemented in SCALE3 ABSPACK scaling algorithm. 
;
_exptl_crystal_colour yellow
_exptl_crystal_density_diffrn 1.610
_exptl_crystal_density_method 'not measured'
_exptl_crystal_description prismatic
_exptl_crystal_F_000 4104
_exptl_crystal_size_max 0.47
_exptl_crystal_size_mid 0.40
_exptl_crystal_size_min 0.37
_platon_squeeze_details
;
;
_refine_diff_density_max 1.254
_refine_diff_density_min -2.083
_refine_diff_density_rms 0.135
_refine_ls_extinction_method none
_refine_ls_goodness_of_fit_ref 1.104
_refine_ls_hydrogen_treatment riding
_refine_ls_matrix_type full
_refine_ls_number_parameters 262
_refine_ls_number_reflns 4044
_refine_ls_number_restraints 132
_refine_ls_restrained_S_all 1.108
_refine_ls_R_factor_all 0.0443
_refine_ls_R_factor_gt 0.0333
_refine_ls_shift/su_max 0.003
_refine_ls_shift/su_mean 0.000
_refine_ls_structure_factor_coef Fsqd
_refine_ls_weighting_details 'calc w=1/[\s^2^(Fo^2^)+(0.0281P)^2^+130.8577P] where P=(Fo^2^+2Fc^2^)/3'
_refine_ls_weighting_scheme calc
_refine_ls_wR_factor_gt 0.0745
_refine_ls_wR_factor_ref 0.0836
_reflns_number_gt 3399
_reflns_number_total 4044
_reflns_threshold_expression >2sigma(I)
_cod_data_source_file ic800410x-file001_3.cif
_cod_data_source_block complex_2
_cod_depositor_comments
;
The following automatic conversions were performed:
'_symmetry_cell_setting' value 'Rhombohedral' changed to 'rhombohedral'
according to '/home/saulius/struct/CIF-dictionaries/cif_core.dic'
dictionary named 'cif_core.dic' version 2.4.1 from 2010-06-29.

Automatic conversion script
Id: cif_fix_enum 1527 2010-12-29 10:47:43Z saulius 
;
_cod_original_sg_symbol_H-M 'R -3'
_cod_database_code 4305412

loop_
_symmetry_equiv_pos_as_xyz
'x, y, z'
'-y, x-y, z'
'-x+y, -x, z'
'x+2/3, y+1/3, z+1/3'
'-y+2/3, x-y+1/3, z+1/3'
'-x+y+2/3, -x+1/3, z+1/3'
'x+1/3, y+2/3, z+2/3'
'-y+1/3, x-y+2/3, z+2/3'
'-x+y+1/3, -x+2/3, z+2/3'
'-x, -y, -z'
'y, -x+y, -z'
'x-y, x, -z'
'-x+2/3, -y+1/3, -z+1/3'
'y+2/3, -x+y+1/3, -z+1/3'
'x-y+2/3, x+1/3, -z+1/3'
'-x+1/3, -y+2/3, -z+2/3'
'y+1/3, -x+y+2/3, -z+2/3'
'x-y+1/3, x+2/3, -z+2/3'

loop_
_atom_site_label
_atom_site_type_symbol
_atom_site_fract_x
_atom_site_fract_y
_atom_site_fract_z
_atom_site_U_iso_or_equiv
_atom_site_adp_type
_atom_site_occupancy
_atom_site_symmetry_multiplicity
_atom_site_calc_flag
_atom_site_refinement_flags
_atom_site_disorder_assembly
_atom_site_disorder_group
Ir1 Ir 0.757612(11) -0.150081(13) 0.665314(12) 0.04415(10) Uani 1 1 d . . .
O1 O 0.84219(18) -0.1522(2) 0.6324(2) 0.0388(9) Uani 1 1 d . A .
O2 O 0.9065(2) -0.1112(2) 0.7286(2) 0.0471(10) Uani 1 1 d . A .
O3 O 0.9956(3) -0.2672(2) 0.4603(2) 0.0567(12) Uani 1 1 d . . .
O4 O 0.9061(2) -0.25616(19) 0.4449(2) 0.0450(10) Uani 1 1 d . . .
N1 N 1.0502(3) -0.1397(2) 0.6316(2) 0.0375(11) Uani 1 1 d . . .
C1 C 1.0055(3) -0.1259(3) 0.6603(3) 0.0353(12) Uani 1 1 d . . .
H1 H 1.0182 -0.0962 0.6993 0.042 Uiso 1 1 calc R . .
C2 C 0.9417(3) -0.1540(3) 0.6345(3) 0.0333(12) Uani 1 1 d . A .
C3 C 0.9239(3) -0.1948(3) 0.5757(3) 0.0355(12) Uani 1 1 d . . .
H3 H 0.8812 -0.2120 0.5552 0.043 Uiso 1 1 calc R . .
C4 C 0.9693(3) -0.2100(3) 0.5473(3) 0.0377(13) Uani 1 1 d . . .
C5 C 1.0310(3) -0.1834(3) 0.5780(3) 0.0391(13) Uani 1 1 d . . .
H5 H 1.0611 -0.1963 0.5607 0.047 Uiso 1 1 calc R . .
C6 C 0.8944(3) -0.1363(3) 0.6699(3) 0.0343(12) Uani 1 1 d . . .
C7 C 0.9570(4) -0.2488(3) 0.4788(3) 0.0434(14) Uani 1 1 d . . .
C8A C 0.6847(6) -0.2475(4) 0.7121(6) 0.044(3) Uani 0.50 1 d PGU A 1
H8A H 0.6705 -0.2905 0.6937 0.053 Uiso 0.50 1 calc PR A 1
C9A C 0.7377(5) -0.2123(6) 0.7604(5) 0.036(3) Uani 0.50 1 d PGU A 1
C10A C 0.7423(5) -0.1502(5) 0.7743(5) 0.029(3) Uani 0.50 1 d PGU A 1
C11A C 0.6923(6) -0.1470(5) 0.7345(7) 0.039(3) Uani 0.50 1 d PGU A 1
C12A C 0.6567(5) -0.2072(7) 0.6961(6) 0.050(5) Uani 0.50 1 d PGU A 1
C13A C 0.7773(7) -0.2392(7) 0.7903(7) 0.056(3) Uani 0.50 1 d PU A 1
H13A H 0.8198 -0.2027 0.8072 0.085 Uiso 0.50 1 calc PR A 1
H13B H 0.7854 -0.2641 0.7537 0.085 Uiso 0.50 1 calc PR A 1
H13C H 0.7534 -0.2686 0.8299 0.085 Uiso 0.50 1 calc PR A 1
C14A C 0.7887(7) -0.0982(8) 0.8251(8) 0.062(4) Uani 0.50 1 d PU A 1
H14A H 0.8057 -0.0543 0.8038 0.093 Uiso 0.50 1 calc PR A 1
H14B H 0.8258 -0.1054 0.8356 0.093 Uiso 0.50 1 calc PR A 1
H14C H 0.7651 -0.1009 0.8690 0.093 Uiso 0.50 1 calc PR A 1
C15A C 0.6768(9) -0.0930(9) 0.7339(9) 0.066(4) Uani 0.50 1 d PU A 1
H15A H 0.6674 -0.0855 0.6853 0.098 Uiso 0.50 1 calc PR A 1
H15B H 0.7148 -0.0525 0.7522 0.098 Uiso 0.50 1 calc PR A 1
H15C H 0.6381 -0.1052 0.7638 0.098 Uiso 0.50 1 calc PR A 1
C16A C 0.5996(9) -0.2242(11) 0.6421(10) 0.083(5) Uani 0.50 1 d PU A 1
H16A H 0.6069 -0.2435 0.5993 0.124 Uiso 0.50 1 calc PR A 1
H16B H 0.5989 -0.1838 0.6297 0.124 Uiso 0.50 1 calc PR A 1
H16C H 0.5571 -0.2562 0.6635 0.124 Uiso 0.50 1 calc PR A 1
C8B C 0.7490(5) -0.1692(9) 0.7762(6) 0.055(5) Uani 0.50 1 d PGU A 2
H8B H 0.7851 -0.1613 0.8059 0.066 Uiso 0.50 1 calc PR A 2
C9B C 0.7249(7) -0.1249(5) 0.7641(6) 0.055(4) Uani 0.50 1 d PGU A 2
C10B C 0.6706(6) -0.1558(7) 0.7164(7) 0.043(4) Uani 0.50 1 d PGU A 2
C11B C 0.6612(6) -0.2192(6) 0.6991(7) 0.046(4) Uani 0.50 1 d PGU A 2
C12B C 0.7097(7) -0.2275(6) 0.7360(8) 0.049(4) Uani 0.50 1 d PGU A 2
C13B C 0.7545(11) -0.0551(10) 0.7981(10) 0.096(6) Uani 0.50 1 d PU A 2
H13D H 0.7992 -0.0410 0.8159 0.144 Uiso 0.50 1 calc PR A 2
H13E H 0.7263 -0.0568 0.8375 0.144 Uiso 0.50 1 calc PR A 2
H13F H 0.7568 -0.0234 0.7625 0.144 Uiso 0.50 1 calc PR A 2
C14B C 0.6347(11) -0.1195(11) 0.6976(13) 0.098(6) Uani 0.50 1 d PU A 2
H14D H 0.6186 -0.1300 0.6487 0.147 Uiso 0.50 1 calc PR A 2
H14E H 0.6649 -0.0717 0.7020 0.147 Uiso 0.50 1 calc PR A 2
H14F H 0.5970 -0.1330 0.7297 0.147 Uiso 0.50 1 calc PR A 2
C15B C 0.6071(7) -0.2608(8) 0.6524(9) 0.062(4) Uani 0.50 1 d PU A 2
H15D H 0.5654 -0.2807 0.6789 0.093 Uiso 0.50 1 calc PR A 2
H15E H 0.6140 -0.2958 0.6330 0.093 Uiso 0.50 1 calc PR A 2
H15F H 0.6051 -0.2339 0.6135 0.093 Uiso 0.50 1 calc PR A 2
C16B C 0.7110(10) -0.2903(9) 0.7266(11) 0.086(5) Uani 0.50 1 d PU A 2
H16D H 0.7559 -0.2821 0.7357 0.129 Uiso 0.50 1 calc PR A 2
H16E H 0.6980 -0.3065 0.6781 0.129 Uiso 0.50 1 calc PR A 2
H16F H 0.6801 -0.3236 0.7600 0.129 Uiso 0.50 1 calc PR A 2

loop_
_atom_site_aniso_label
_atom_site_aniso_U_11
_atom_site_aniso_U_22
_atom_site_aniso_U_33
_atom_site_aniso_U_23
_atom_site_aniso_U_13
_atom_site_aniso_U_12
Ir1 0.02582(12) 0.06059(18) 0.02892(13) 0.00870(10) 0.00817(8) 0.00877(11)
O1 0.032(2) 0.049(2) 0.029(2) 0.0035(17) 0.0053(16) 0.0159(18)
O2 0.047(2) 0.066(3) 0.034(2) -0.008(2) -0.0022(18) 0.032(2)
O3 0.090(4) 0.052(3) 0.042(3) -0.001(2) 0.011(2) 0.046(3)
O4 0.071(3) 0.035(2) 0.027(2) -0.0005(16) 0.003(2) 0.025(2)
N1 0.059(3) 0.046(3) 0.026(2) 0.0030(19) -0.003(2) 0.040(3)
C1 0.053(3) 0.043(3) 0.020(2) 0.004(2) 0.000(2) 0.032(3)
C2 0.046(3) 0.029(3) 0.025(3) 0.009(2) 0.002(2) 0.019(2)
C3 0.045(3) 0.032(3) 0.027(3) 0.004(2) 0.004(2) 0.018(2)
C4 0.062(4) 0.025(3) 0.029(3) 0.007(2) 0.006(3) 0.024(3)
C5 0.063(4) 0.038(3) 0.029(3) 0.008(2) 0.002(3) 0.034(3)
C6 0.037(3) 0.032(3) 0.028(3) 0.005(2) 0.006(2) 0.013(2)
C7 0.074(4) 0.031(3) 0.028(3) 0.005(2) 0.009(3) 0.029(3)
C8A 0.042(6) 0.041(6) 0.033(6) 0.011(5) 0.004(5) 0.008(5)
C9A 0.031(6) 0.038(6) 0.027(5) 0.003(5) 0.010(4) 0.007(5)
C10A 0.032(5) 0.030(5) 0.028(5) 0.013(4) 0.008(4) 0.016(4)
C11A 0.026(6) 0.047(6) 0.027(6) 0.003(5) 0.007(5) 0.007(5)
C12A 0.038(7) 0.060(9) 0.041(7) 0.006(6) 0.013(5) 0.015(6)
C13A 0.063(7) 0.055(6) 0.052(6) 0.022(5) 0.022(5) 0.030(5)
C14A 0.058(7) 0.070(7) 0.049(7) -0.002(6) 0.011(5) 0.025(6)
C15A 0.071(7) 0.082(8) 0.058(7) 0.012(6) 0.018(6) 0.050(6)
C16A 0.057(8) 0.099(9) 0.074(8) 0.019(8) 0.005(6) 0.024(7)
C8B 0.044(7) 0.076(9) 0.040(7) 0.015(6) 0.015(5) 0.026(6)
C9B 0.057(7) 0.051(7) 0.036(6) 0.003(5) 0.017(6) 0.011(6)
C10B 0.029(6) 0.054(7) 0.042(7) 0.009(5) 0.012(5) 0.017(5)
C11B 0.035(7) 0.029(6) 0.053(8) 0.017(5) 0.011(6) 0.001(5)
C12B 0.051(8) 0.044(7) 0.047(7) 0.013(6) 0.014(6) 0.019(6)
C13B 0.099(9) 0.095(9) 0.074(9) -0.008(7) 0.030(7) 0.034(7)
C14B 0.098(10) 0.103(10) 0.098(10) 0.009(8) 0.023(8) 0.055(8)
C15B 0.049(7) 0.058(7) 0.066(8) 0.004(6) 0.012(6) 0.016(6)
C16B 0.097(9) 0.082(8) 0.089(9) 0.033(7) 0.032(7) 0.052(7)

loop_
_atom_type_symbol
_atom_type_description
_atom_type_scat_dispersion_real
_atom_type_scat_dispersion_imag
_atom_type_scat_source
C C 0.0033 0.0016 'International Tables Vol C Tables 4.2.6.8 and 6.1.1.4'
H H 0.0000 0.0000 'International Tables Vol C Tables 4.2.6.8 and 6.1.1.4'
N N 0.0061 0.0033 'International Tables Vol C Tables 4.2.6.8 and 6.1.1.4'
O O 0.0106 0.0060 'International Tables Vol C Tables 4.2.6.8 and 6.1.1.4'
Ir Ir -1.4442 7.9887 'International Tables Vol C Tables 4.2.6.8 and 6.1.1.4'

loop_
_geom_angle_atom_site_label_1
_geom_angle_atom_site_label_2
_geom_angle_atom_site_label_3
_geom_angle
_geom_angle_site_symmetry_1
_geom_angle_site_symmetry_3
_geom_angle_publ_flag
C11A Ir1 C12B 61.9(4) . . ?
C11A Ir1 C10A 40.29(18) . . ?
C12B Ir1 C10A 49.1(4) . . ?
C11A Ir1 O1 157.3(3) . . ?
C12B Ir1 O1 106.0(3) . . ?
C10A Ir1 O1 117.0(3) . . ?
C11A Ir1 O4 125.0(4) . 11_666 ?
C12B Ir1 O4 122.8(5) . 11_666 ?
C10A Ir1 O4 163.8(3) . 11_666 ?
O1 Ir1 O4 77.60(15) . 11_666 ?
C11A Ir1 C11B 45.7(4) . . ?
C12B Ir1 C11B 39.8(2) . . ?
C10A Ir1 C11B 65.5(4) . . ?
O1 Ir1 C11B 136.9(4) . . ?
O4 Ir1 C11B 99.4(3) 11_666 . ?
C11A Ir1 N1 100.7(3) . 3_765 ?
C12B Ir1 N1 156.7(4) . 3_765 ?
C10A Ir1 N1 107.6(3) . 3_765 ?
O1 Ir1 N1 84.43(16) . 3_765 ?
O4 Ir1 N1 79.40(17) 11_666 3_765 ?
C11B Ir1 N1 138.0(4) . 3_765 ?
C11A Ir1 C12A 39.9(2) . . ?
C12B Ir1 C12A 48.0(4) . . ?
C10A Ir1 C12A 66.1(2) . . ?
O1 Ir1 C12A 145.9(4) . . ?
O4 Ir1 C12A 98.0(3) 11_666 . ?
C11B Ir1 C12A 9.5(5) . . ?
N1 Ir1 C12A 128.5(4) 3_765 . ?
C11A Ir1 C8B 51.9(4) . . ?
C12B Ir1 C8B 39.55(19) . . ?
C10A Ir1 C8B 14.7(4) . . ?
O1 Ir1 C8B 106.1(4) . . ?
O4 Ir1 C8B 162.3(5) 11_666 . ?
C11B Ir1 C8B 65.7(2) . . ?
N1 Ir1 C8B 118.0(5) 3_765 . ?
C12A Ir1 C8B 69.0(4) . . ?
C11A Ir1 C10B 14.6(4) . . ?
C12B Ir1 C10B 65.3(3) . . ?
C10A Ir1 C10B 54.1(4) . . ?
O1 Ir1 C10B 170.1(3) . . ?
O4 Ir1 C10B 110.7(4) 11_666 . ?
C11B Ir1 C10B 38.6(2) . . ?
N1 Ir1 C10B 102.0(3) 3_765 . ?
C12A Ir1 C10B 30.6(5) . . ?
C8B Ir1 C10B 64.3(2) . . ?
C11A Ir1 C9B 23.4(4) . . ?
C12B Ir1 C9B 65.0(2) . . ?
C10A Ir1 C9B 23.7(4) . . ?
O1 Ir1 C9B 135.6(4) . . ?
O4 Ir1 C9B 145.5(5) 11_666 . ?
C11B Ir1 C9B 64.4(2) . . ?
N1 Ir1 C9B 92.8(3) 3_765 . ?
C12A Ir1 C9B 60.9(4) . . ?
C8B Ir1 C9B 38.24(16) . . ?
C10B Ir1 C9B 37.74(16) . . ?
C11A Ir1 C9A 65.5(2) . . ?
C12B Ir1 C9A 19.3(4) . . ?
C10A Ir1 C9A 38.51(14) . . ?
O1 Ir1 C9A 96.7(2) . . ?
O4 Ir1 C9A 138.5(3) 11_666 . ?
C11B Ir1 C9A 57.1(4) . . ?
N1 Ir1 C9A 141.6(3) 3_765 . ?
C12A Ir1 C9A 64.1(2) . . ?
C8B Ir1 C9A 25.2(4) . . ?
C10B Ir1 C9A 73.5(4) . . ?
C9B Ir1 C9A 59.9(3) . . ?
C6 O1 Ir1 126.5(3) . . ?
C7 O4 Ir1 121.9(4) . 12_546 ?
C5 N1 C1 118.7(5) . . ?
C5 N1 Ir1 118.9(4) . 2_645 ?
C1 N1 Ir1 122.3(4) . 2_645 ?
N1 C1 C2 121.5(5) . . ?
N1 C1 H1 119.2 . . ?
C2 C1 H1 119.2 . . ?
C1 C2 C3 119.4(5) . . ?
C1 C2 C6 118.3(5) . . ?
C3 C2 C6 122.2(5) . . ?
C4 C3 C2 118.9(5) . . ?
C4 C3 H3 120.5 . . ?
C2 C3 H3 120.5 . . ?
C5 C4 C3 118.8(5) . . ?
C5 C4 C7 118.0(6) . . ?
C3 C4 C7 122.9(6) . . ?
N1 C5 C4 122.3(5) . . ?
N1 C5 H5 118.8 . . ?
C4 C5 H5 118.8 . . ?
O2 C6 O1 126.5(5) . . ?
O2 C6 C2 120.5(5) . . ?
O1 C6 C2 113.0(5) . . ?
O3 C7 O4 127.1(6) . . ?
O3 C7 C4 119.9(6) . . ?
O4 C7 C4 112.9(5) . . ?
C12A C8A C9A 108.0 . . ?
C12A C8A Ir1 67.1(4) . . ?
C9A C8A Ir1 70.5(4) . . ?
C12A C8A H8A 126.0 . . ?
C9A C8A H8A 126.0 . . ?
Ir1 C8A H8A 128.0 . . ?
C10A C9A C8A 108.0 . . ?
C10A C9A C13A 128.5(12) . . ?
C8A C9A C13A 123.5(12) . . ?
C10A C9A Ir1 66.2(4) . . ?
C8A C9A Ir1 72.2(4) . . ?
C13A C9A Ir1 128.6(7) . . ?
C9A C10A C11A 108.0 . . ?
C9A C10A C14A 126.7(12) . . ?
C11A C10A C14A 125.2(12) . . ?
C9A C10A Ir1 75.3(4) . . ?
C11A C10A Ir1 67.9(4) . . ?
C14A C10A Ir1 125.2(8) . . ?
C12A C11A C10A 108.0 . . ?
C12A C11A C15A 124.6(13) . . ?
C10A C11A C15A 127.3(13) . . ?
C12A C11A Ir1 73.5(4) . . ?
C10A C11A Ir1 71.9(4) . . ?
C15A C11A Ir1 122.2(9) . . ?
C8A C12A C11A 108.0 . . ?
C8A C12A C16A 125.9(14) . . ?
C11A C12A C16A 126.0(14) . . ?
C8A C12A Ir1 75.0(4) . . ?
C11A C12A Ir1 66.6(4) . . ?
C16A C12A Ir1 121.2(10) . . ?
C9A C13A H13A 109.5 . . ?
C9A C13A H13B 109.5 . . ?
H13A C13A H13B 109.5 . . ?
C9A C13A H13C 109.5 . . ?
H13A C13A H13C 109.5 . . ?
H13B C13A H13C 109.5 . . ?
C10A C14A H14A 109.5 . . ?
C10A C14A H14B 109.5 . . ?
H14A C14A H14B 109.5 . . ?
C10A C14A H14C 109.5 . . ?
H14A C14A H14C 109.5 . . ?
H14B C14A H14C 109.5 . . ?
C11A C15A H15A 109.5 . . ?
C11A C15A H15B 109.5 . . ?
H15A C15A H15B 109.5 . . ?
C11A C15A H15C 109.5 . . ?
H15A C15A H15C 109.5 . . ?
H15B C15A H15C 109.5 . . ?
C12A C16A H16A 109.5 . . ?
C12A C16A H16B 109.5 . . ?
H16A C16A H16B 109.5 . . ?
C12A C16A H16C 109.5 . . ?
H16A C16A H16C 109.5 . . ?
H16B C16A H16C 109.5 . . ?
C9B C8B C12B 108.0 . . ?
C9B C8B Ir1 73.7(4) . . ?
C12B C8B Ir1 67.9(4) . . ?
C9B C8B H8B 126.0 . . ?
C12B C8B H8B 126.0 . . ?
Ir1 C8B H8B 124.0 . . ?
C8B C9B C10B 108.0 . . ?
C8B C9B C13B 124.4(16) . . ?
C10B C9B C13B 127.6(16) . . ?
C8B C9B Ir1 68.1(4) . . ?
C10B C9B Ir1 70.6(5) . . ?
C13B C9B Ir1 126.7(9) . . ?
C11B C10B C9B 108.0 . . ?
C11B C10B C14B 133.9(16) . . ?
C9B C10B C14B 118.1(16) . . ?
C11B C10B Ir1 67.5(4) . . ?
C9B C10B Ir1 71.7(4) . . ?
C14B C10B Ir1 128.5(11) . . ?
C10B C11B C12B 108.0 . . ?
C10B C11B C15B 117.9(15) . . ?
C12B C11B C15B 134.1(15) . . ?
C10B C11B Ir1 73.9(4) . . ?
C12B C11B Ir1 68.6(5) . . ?
C15B C11B Ir1 124.7(11) . . ?
C8B C12B C11B 108.0 . . ?
C8B C12B C16B 133.0(16) . . ?
C11B C12B C16B 119.0(16) . . ?
C8B C12B Ir1 72.6(4) . . ?
C11B C12B Ir1 71.6(5) . . ?
C16B C12B Ir1 120.9(10) . . ?
C9B C13B H13D 109.5 . . ?
C9B C13B H13E 109.5 . . ?
H13D C13B H13E 109.5 . . ?
C9B C13B H13F 109.5 . . ?
H13D C13B H13F 109.5 . . ?
H13E C13B H13F 109.5 . . ?
C10B C14B H14D 109.5 . . ?
C10B C14B H14E 109.5 . . ?
H14D C14B H14E 109.5 . . ?
C10B C14B H14F 109.5 . . ?
H14D C14B H14F 109.5 . . ?
H14E C14B H14F 109.5 . . ?
C11B C15B H15D 109.5 . . ?
C11B C15B H15E 109.5 . . ?
H15D C15B H15E 109.5 . . ?
C11B C15B H15F 109.5 . . ?
H15D C15B H15F 109.5 . . ?
H15E C15B H15F 109.5 . . ?
C12B C16B H16D 109.5 . . ?
C12B C16B H16E 109.5 . . ?
H16D C16B H16E 109.5 . . ?
C12B C16B H16F 109.5 . . ?
H16D C16B H16F 109.5 . . ?
H16E C16B H16F 109.5 . . ?

loop_
_geom_bond_atom_site_label_1
_geom_bond_atom_site_label_2
_geom_bond_distance
_geom_bond_site_symmetry_2
_geom_bond_publ_flag
Ir1 C11A 2.034(11) . ?
Ir1 C12B 2.066(12) . ?
Ir1 C10A 2.087(10) . ?
Ir1 O1 2.091(4) . ?
Ir1 O4 2.103(4) 11_666 ?
Ir1 C11B 2.105(13) . ?
Ir1 N1 2.116(5) 3_765 ?
Ir1 C12A 2.125(12) . ?
Ir1 C8B 2.128(11) . ?
Ir1 C10B 2.188(12) . ?
Ir1 C9B 2.202(10) . ?
Ir1 C9A 2.206(9) . ?
O1 C6 1.291(7) . ?
O2 C6 1.219(7) . ?
O3 C7 1.224(8) . ?
O4 C7 1.283(8) . ?
O4 Ir1 2.103(4) 12_546 ?
N1 C5 1.343(7) . ?
N1 C1 1.348(7) . ?
N1 Ir1 2.116(5) 2_645 ?
C1 C2 1.378(8) . ?
C1 H1 0.9500 . ?
C2 C3 1.383(7) . ?
C2 C6 1.512(8) . ?
C3 C4 1.381(8) . ?
C3 H3 0.9500 . ?
C4 C5 1.378(9) . ?
C4 C7 1.521(8) . ?
C5 H5 0.9500 . ?
C8A C12A 1.4200 . ?
C8A C9A 1.4200 . ?
C8A H8A 0.9500 . ?
C9A C10A 1.4200 . ?
C9A C13A 1.465(15) . ?
C10A C11A 1.4200 . ?
C10A C14A 1.499(16) . ?
C11A C12A 1.4200 . ?
C11A C15A 1.472(17) . ?
C12A C16A 1.560(19) . ?
C13A H13A 0.9800 . ?
C13A H13B 0.9800 . ?
C13A H13C 0.9800 . ?
C14A H14A 0.9800 . ?
C14A H14B 0.9800 . ?
C14A H14C 0.9800 . ?
C15A H15A 0.9800 . ?
C15A H15B 0.9800 . ?
C15A H15C 0.9800 . ?
C16A H16A 0.9800 . ?
C16A H16B 0.9800 . ?
C16A H16C 0.9800 . ?
C8B C9B 1.4200 . ?
C8B C12B 1.4200 . ?
C8B H8B 0.9500 . ?
C9B C10B 1.4200 . ?
C9B C13B 1.55(2) . ?
C10B C11B 1.4200 . ?
C10B C14B 1.50(2) . ?
C11B C12B 1.4200 . ?
C11B C15B 1.444(18) . ?
C12B C16B 1.49(2) . ?
C13B H13D 0.9800 . ?
C13B H13E 0.9800 . ?
C13B H13F 0.9800 . ?
C14B H14D 0.9800 . ?
C14B H14E 0.9800 . ?
C14B H14F 0.9800 . ?
C15B H15D 0.9800 . ?
C15B H15E 0.9800 . ?
C15B H15F 0.9800 . ?
C16B H16D 0.9800 . ?
C16B H16E 0.9800 . ?
C16B H16F 0.9800 . ?

loop_
_geom_torsion_atom_site_label_1
_geom_torsion_atom_site_label_2
_geom_torsion_atom_site_label_3
_geom_torsion_atom_site_label_4
_geom_torsion
_geom_torsion_site_symmetry_1
_geom_torsion_site_symmetry_2
_geom_torsion_site_symmetry_3
_geom_torsion_site_symmetry_4
_geom_torsion_publ_flag
C11A Ir1 O1 C6 -17.3(10) . . . . ?
C12B Ir1 O1 C6 -71.5(7) . . . . ?
C10A Ir1 O1 C6 -19.6(5) . . . . ?
O4 Ir1 O1 C6 167.6(5) 11_666 . . . ?
C11B Ir1 O1 C6 -101.8(6) . . . . ?
N1 Ir1 O1 C6 87.3(4) 3_765 . . . ?
C12A Ir1 O1 C6 -106.4(6) . . . . ?
C8B Ir1 O1 C6 -30.2(7) . . . . ?
C9B Ir1 O1 C6 -1.0(7) . . . . ?
C9A Ir1 O1 C6 -54.1(5) . . . . ?
C5 N1 C1 C2 -2.1(7) . . . . ?
Ir1 N1 C1 C2 175.6(4) 2_645 . . . ?
N1 C1 C2 C3 -3.1(8) . . . . ?
N1 C1 C2 C6 179.7(5) . . . . ?
C1 C2 C3 C4 4.5(7) . . . . ?
C6 C2 C3 C4 -178.4(5) . . . . ?
C2 C3 C4 C5 -0.8(7) . . . . ?
C2 C3 C4 C7 -173.9(5) . . . . ?
C1 N1 C5 C4 6.0(8) . . . . ?
Ir1 N1 C5 C4 -171.8(4) 2_645 . . . ?
C3 C4 C5 N1 -4.5(8) . . . . ?
C7 C4 C5 N1 168.9(5) . . . . ?
Ir1 O1 C6 O2 -7.6(8) . . . . ?
Ir1 O1 C6 C2 170.6(3) . . . . ?
C1 C2 C6 O2 -17.0(7) . . . . ?
C3 C2 C6 O2 165.9(5) . . . . ?
C1 C2 C6 O1 164.7(5) . . . . ?
C3 C2 C6 O1 -12.4(7) . . . . ?
Ir1 O4 C7 O3 -41.3(8) 12_546 . . . ?
Ir1 O4 C7 C4 135.8(4) 12_546 . . . ?
C5 C4 C7 O3 14.9(8) . . . . ?
C3 C4 C7 O3 -171.9(5) . . . . ?
C5 C4 C7 O4 -162.5(5) . . . . ?
C3 C4 C7 O4 10.7(8) . . . . ?
C11A Ir1 C8A C12A 38.7(2) . . . . ?
C12B Ir1 C8A C12A 114.3(13) . . . . ?
C10A Ir1 C8A C12A 83.5(3) . . . . ?
O1 Ir1 C8A C12A -165.2(5) . . . . ?
O4 Ir1 C8A C12A -83.1(5) 11_666 . . . ?
C11B Ir1 C8A C12A -2.0(10) . . . . ?
N1 Ir1 C8A C12A 24.9(16) 3_765 . . . ?
C8B Ir1 C8A C12A 98.1(5) . . . . ?
C10B Ir1 C8A C12A 22.7(5) . . . . ?
C9B Ir1 C8A C12A 61.1(5) . . . . ?
C9A Ir1 C8A C12A 120.4(2) . . . . ?
C11A Ir1 C8A C9A -81.7(3) . . . . ?
C12B Ir1 C8A C9A -6.1(13) . . . . ?
C10A Ir1 C8A C9A -36.9(2) . . . . ?
O1 Ir1 C8A C9A 74.4(5) . . . . ?
O4 Ir1 C8A C9A 156.5(4) 11_666 . . . ?
C11B Ir1 C8A C9A -122.4(10) . . . . ?
N1 Ir1 C8A C9A -95.5(15) 3_765 . . . ?
C12A Ir1 C8A C9A -120.4(2) . . . . ?
C8B Ir1 C8A C9A -22.3(5) . . . . ?
C10B Ir1 C8A C9A -97.7(5) . . . . ?
C9B Ir1 C8A C9A -59.3(4) . . . . ?
C12A C8A C9A C10A 0.0 . . . . ?
Ir1 C8A C9A C10A 56.6(4) . . . . ?
C12A C8A C9A C13A 178.4(11) . . . . ?
Ir1 C8A C9A C13A -124.9(10) . . . . ?
C12A C8A C9A Ir1 -56.6(4) . . . . ?
C11A Ir1 C9A C10A -39.35(18) . . . . ?
C12B Ir1 C9A C10A -114.0(12) . . . . ?
O1 Ir1 C9A C10A 125.9(5) . . . . ?
O4 Ir1 C9A C10A -155.2(5) 11_666 . . . ?
C11B Ir1 C9A C10A -91.1(5) . . . . ?
N1 Ir1 C9A C10A 36.4(6) 3_765 . . . ?
C12A Ir1 C9A C10A -83.6(3) . . . . ?
C8B Ir1 C9A C10A 12.0(9) . . . . ?
C10B Ir1 C9A C10A -52.3(4) . . . . ?
C9B Ir1 C9A C10A -13.7(4) . . . . ?
C11A Ir1 C9A C8A 80.4(3) . . . . ?
C12B Ir1 C9A C8A 5.8(12) . . . . ?
C10A Ir1 C9A C8A 119.8(3) . . . . ?
O1 Ir1 C9A C8A -114.3(5) . . . . ?
O4 Ir1 C9A C8A -35.4(6) 11_666 . . . ?
C11B Ir1 C9A C8A 28.7(6) . . . . ?
N1 Ir1 C9A C8A 156.2(6) 3_765 . . . ?
C12A Ir1 C9A C8A 36.18(18) . . . . ?
C8B Ir1 C9A C8A 131.7(9) . . . . ?
C10B Ir1 C9A C8A 67.5(5) . . . . ?
C9B Ir1 C9A C8A 106.0(5) . . . . ?
C11A Ir1 C9A C13A -160.5(15) . . . . ?
C12B Ir1 C9A C13A 124.8(18) . . . . ?
C10A Ir1 C9A C13A -121.2(15) . . . . ?
O1 Ir1 C9A C13A 4.7(12) . . . . ?
O4 Ir1 C9A C13A 83.6(12) 11_666 . . . ?
C11B Ir1 C9A C13A 147.8(15) . . . . ?
N1 Ir1 C9A C13A -84.8(13) 3_765 . . . ?
C12A Ir1 C9A C13A 155.2(15) . . . . ?
C8B Ir1 C9A C13A -109.2(16) . . . . ?
C10B Ir1 C9A C13A -173.5(15) . . . . ?
C9B Ir1 C9A C13A -134.9(15) . . . . ?
C8A C9A C10A C11A 0.0 . . . . ?
C13A C9A C10A C11A -178.3(12) . . . . ?
Ir1 C9A C10A C11A 60.3(5) . . . . ?
C8A C9A C10A C14A 176.5(12) . . . . ?
C13A C9A C10A C14A -1.8(14) . . . . ?
Ir1 C9A C10A C14A -123.1(11) . . . . ?
C8A C9A C10A Ir1 -60.3(5) . . . . ?
C13A C9A C10A Ir1 121.3(10) . . . . ?
C11A Ir1 C10A C9A 116.9(2) . . . . ?
C12B Ir1 C10A C9A 23.6(5) . . . . ?
O1 Ir1 C10A C9A -64.5(5) . . . . ?
O4 Ir1 C10A C9A 89.1(15) 11_666 . . . ?
C11B Ir1 C10A C9A 67.4(5) . . . . ?
N1 Ir1 C10A C9A -157.3(4) 3_765 . . . ?
C12A Ir1 C10A C9A 77.8(2) . . . . ?
C8B Ir1 C10A C9A -20.4(15) . . . . ?
C10B Ir1 C10A C9A 110.4(5) . . . . ?
C9B Ir1 C10A C9A 149.3(10) . . . . ?
C12B Ir1 C10A C11A -93.3(5) . . . . ?
O1 Ir1 C10A C11A 178.6(5) . . . . ?
O4 Ir1 C10A C11A -27.8(15) 11_666 . . . ?
C11B Ir1 C10A C11A -49.5(5) . . . . ?
N1 Ir1 C10A C11A 85.9(5) 3_765 . . . ?
C12A Ir1 C10A C11A -39.10(18) . . . . ?
C8B Ir1 C10A C11A -137.3(15) . . . . ?
C10B Ir1 C10A C11A -6.4(6) . . . . ?
C9B Ir1 C10A C11A 32.4(9) . . . . ?
C9A Ir1 C10A C11A -116.9(2) . . . . ?
C11A Ir1 C10A C14A -118.3(15) . . . . ?
C12B Ir1 C10A C14A 148.4(16) . . . . ?
O1 Ir1 C10A C14A 60.3(12) . . . . ?
O4 Ir1 C10A C14A -146.1(10) 11_666 . . . ?
C11B Ir1 C10A C14A -167.8(15) . . . . ?
N1 Ir1 C10A C14A -32.4(12) 3_765 . . . ?
C12A Ir1 C10A C14A -157.4(14) . . . . ?
C8B Ir1 C10A C14A 104(2) . . . . ?
C10B Ir1 C10A C14A -124.7(15) . . . . ?
C9B Ir1 C10A C14A -85.9(15) . . . . ?
C9A Ir1 C10A C14A 124.8(15) . . . . ?
C9A C10A C11A C12A 0.0 . . . . ?
C14A C10A C11A C12A -176.6(12) . . . . ?
Ir1 C10A C11A C12A 65.1(4) . . . . ?
C9A C10A C11A C15A 177.8(13) . . . . ?
C14A C10A C11A C15A 1.2(16) . . . . ?
Ir1 C10A C11A C15A -117.0(12) . . . . ?
C9A C10A C11A Ir1 -65.1(4) . . . . ?
C14A C10A C11A Ir1 118.3(10) . . . . ?
C12B Ir1 C11A C12A -57.0(5) . . . . ?
C10A Ir1 C11A C12A -115.86(17) . . . . ?
O1 Ir1 C11A C12A -119.1(11) . . . . ?
O4 Ir1 C11A C12A 55.0(4) 11_666 . . . ?
C11B Ir1 C11A C12A -11.1(6) . . . . ?
N1 Ir1 C11A C12A 139.5(5) 3_765 . . . ?
C8B Ir1 C11A C12A -103.2(5) . . . . ?
C10B Ir1 C11A C12A 43.0(18) . . . . ?
C9B Ir1 C11A C12A -148.8(10) . . . . ?
C9A Ir1 C11A C12A -78.2(2) . . . . ?
C12B Ir1 C11A C10A 58.8(4) . . . . ?
O1 Ir1 C11A C10A -3.2(11) . . . . ?
O4 Ir1 C11A C10A 170.9(4) 11_666 . . . ?
C11B Ir1 C11A C10A 104.8(6) . . . . ?
N1 Ir1 C11A C10A -104.6(5) 3_765 . . . ?
C12A Ir1 C11A C10A 115.86(17) . . . . ?
C8B Ir1 C11A C10A 12.6(5) . . . . ?
C10B Ir1 C11A C10A 158.8(18) . . . . ?
C9B Ir1 C11A C10A -32.9(10) . . . . ?
C9A Ir1 C11A C10A 37.63(16) . . . . ?
C12B Ir1 C11A C15A -177.9(16) . . . . ?
C10A Ir1 C11A C15A 123.2(15) . . . . ?
O1 Ir1 C11A C15A 120.0(11) . . . . ?
O4 Ir1 C11A C15A -65.9(13) 11_666 . . . ?
C11B Ir1 C11A C15A -132.0(16) . . . . ?
N1 Ir1 C11A C15A 18.6(13) 3_765 . . . ?
C12A Ir1 C11A C15A -120.9(15) . . . . ?
C8B Ir1 C11A C15A 135.9(17) . . . . ?
C10B Ir1 C11A C15A -78(2) . . . . ?
C9B Ir1 C11A C15A 90.3(19) . . . . ?
C9A Ir1 C11A C15A 160.9(15) . . . . ?
C9A C8A C12A C11A 0.0 . . . . ?
Ir1 C8A C12A C11A -58.7(4) . . . . ?
C9A C8A C12A C16A 176.6(15) . . . . ?
Ir1 C8A C12A C16A 117.8(13) . . . . ?
C9A C8A C12A Ir1 58.7(4) . . . . ?
C10A C11A C12A C8A 0.0 . . . . ?
C15A C11A C12A C8A -177.9(13) . . . . ?
Ir1 C11A C12A C8A 64.0(4) . . . . ?
C10A C11A C12A C16A -176.6(15) . . . . ?
C15A C11A C12A C16A 5.5(15) . . . . ?
Ir1 C11A C12A C16A -112.5(13) . . . . ?
C10A C11A C12A Ir1 -64.0(4) . . . . ?
C15A C11A C12A Ir1 118.0(11) . . . . ?
C11A Ir1 C12A C8A -117.7(2) . . . . ?
C12B Ir1 C12A C8A -22.6(5) . . . . ?
C10A Ir1 C12A C8A -78.2(2) . . . . ?
O1 Ir1 C12A C8A 25.3(7) . . . . ?
O4 Ir1 C12A C8A 105.0(4) 11_666 . . . ?
C11B Ir1 C12A C8A 6(3) . . . . ?
N1 Ir1 C12A C8A -172.2(4) 3_765 . . . ?
C8B Ir1 C12A C8A -62.6(4) . . . . ?
C10B Ir1 C12A C8A -137.4(9) . . . . ?
C9B Ir1 C12A C8A -104.1(5) . . . . ?
C9A Ir1 C12A C8A -35.58(15) . . . . ?
C12B Ir1 C12A C11A 95.1(5) . . . . ?
C10A Ir1 C12A C11A 39.52(17) . . . . ?
O1 Ir1 C12A C11A 143.0(7) . . . . ?
O4 Ir1 C12A C11A -137.3(5) 11_666 . . . ?
C11B Ir1 C12A C11A 123(3) . . . . ?
N1 Ir1 C12A C11A -54.5(5) 3_765 . . . ?
C8B Ir1 C12A C11A 55.1(4) . . . . ?
C10B Ir1 C12A C11A -19.7(8) . . . . ?
C9B Ir1 C12A C11A 13.6(4) . . . . ?
C9A Ir1 C12A C11A 82.1(2) . . . . ?
C11A Ir1 C12A C16A 119.2(16) . . . . ?
C12B Ir1 C12A C16A -145.7(18) . . . . ?
C10A Ir1 C12A C16A 158.7(16) . . . . ?
O1 Ir1 C12A C16A -97.8(14) . . . . ?
O4 Ir1 C12A C16A -18.2(14) 11_666 . . . ?
C11B Ir1 C12A C16A -117(4) . . . . ?
N1 Ir1 C12A C16A 64.6(15) 3_765 . . . ?
C8B Ir1 C12A C16A 174.3(17) . . . . ?
C10B Ir1 C12A C16A 99.5(18) . . . . ?
C9B Ir1 C12A C16A 132.8(17) . . . . ?
C9A Ir1 C12A C16A -158.7(16) . . . . ?
C11A Ir1 C8B C9B -27.2(5) . . . . ?
C12B Ir1 C8B C9B -117.8(3) . . . . ?
C10A Ir1 C8B C9B 6.7(14) . . . . ?
O1 Ir1 C8B C9B 146.5(5) . . . . ?
O4 Ir1 C8B C9B -113.7(17) 11_666 . . . ?
C11B Ir1 C8B C9B -78.9(3) . . . . ?
N1 Ir1 C8B C9B 54.2(6) 3_765 . . . ?
C12A Ir1 C8B C9B -69.2(5) . . . . ?
C10B Ir1 C8B C9B -36.17(17) . . . . ?
C9A Ir1 C8B C9B -142.7(9) . . . . ?
C11A Ir1 C8B C12B 90.5(5) . . . . ?
C10A Ir1 C8B C12B 124.5(15) . . . . ?
O1 Ir1 C8B C12B -95.7(5) . . . . ?
O4 Ir1 C8B C12B 4.1(17) 11_666 . . . ?
C11B Ir1 C8B C12B 38.92(19) . . . . ?
N1 Ir1 C8B C12B 172.0(6) 3_765 . . . ?
C12A Ir1 C8B C12B 48.6(5) . . . . ?
C10B Ir1 C8B C12B 81.6(3) . . . . ?
C9B Ir1 C8B C12B 117.8(3) . . . . ?
C9A Ir1 C8B C12B -24.9(9) . . . . ?
C12B C8B C9B C10B 0.0 . . . . ?
Ir1 C8B C9B C10B 59.5(5) . . . . ?
C12B C8B C9B C13B -179.8(13) . . . . ?
Ir1 C8B C9B C13B -120.3(11) . . . . ?
C12B C8B C9B Ir1 -59.5(5) . . . . ?
C11A Ir1 C9B C8B 114.9(10) . . . . ?
C12B Ir1 C9B C8B 38.4(2) . . . . ?
C10A Ir1 C9B C8B -4.2(9) . . . . ?
O1 Ir1 C9B C8B -49.3(5) . . . . ?
O4 Ir1 C9B C8B 150.6(8) 11_666 . . . ?
C11B Ir1 C9B C8B 82.6(3) . . . . ?
N1 Ir1 C9B C8B -134.2(6) 3_765 . . . ?
C12A Ir1 C9B C8B 92.5(5) . . . . ?
C10B Ir1 C9B C8B 119.7(3) . . . . ?
C9A Ir1 C9B C8B 17.4(5) . . . . ?
C11A Ir1 C9B C10B -4.8(10) . . . . ?
C12B Ir1 C9B C10B -81.3(3) . . . . ?
C10A Ir1 C9B C10B -123.9(9) . . . . ?
O1 Ir1 C9B C10B -169.0(5) . . . . ?
O4 Ir1 C9B C10B 30.9(8) 11_666 . . . ?
C11B Ir1 C9B C10B -37.1(2) . . . . ?
N1 Ir1 C9B C10B 106.2(6) 3_765 . . . ?
C12A Ir1 C9B C10B -27.2(6) . . . . ?
C8B Ir1 C9B C10B -119.7(3) . . . . ?
C9A Ir1 C9B C10B -102.3(5) . . . . ?
C11A Ir1 C9B C13B -128(2) . . . . ?
C12B Ir1 C9B C13B 156(2) . . . . ?
C10A Ir1 C9B C13B 113(2) . . . . ?
O1 Ir1 C9B C13B 68.1(18) . . . . ?
O4 Ir1 C9B C13B -92.1(16) 11_666 . . . ?
C11B Ir1 C9B C13B -160(2) . . . . ?
N1 Ir1 C9B C13B -16.8(17) 3_765 . . . ?
C12A Ir1 C9B C13B -150(2) . . . . ?
C8B Ir1 C9B C13B 117(2) . . . . ?
C10B Ir1 C9B C13B -123(2) . . . . ?
C9A Ir1 C9B C13B 134.7(19) . . . . ?
C8B C9B C10B C11B 0.0 . . . . ?
C13B C9B C10B C11B 179.8(13) . . . . ?
Ir1 C9B C10B C11B 57.9(4) . . . . ?
C8B C9B C10B C14B 177.6(14) . . . . ?
C13B C9B C10B C14B -2.6(18) . . . . ?
Ir1 C9B C10B C14B -124.5(13) . . . . ?
C8B C9B C10B Ir1 -57.9(4) . . . . ?
C13B C9B C10B Ir1 121.9(12) . . . . ?
C11A Ir1 C10B C11B -111.7(16) . . . . ?
C12B Ir1 C10B C11B -38.8(2) . . . . ?
C10A Ir1 C10B C11B -94.9(5) . . . . ?
O4 Ir1 C10B C11B 78.8(6) 11_666 . . . ?
N1 Ir1 C10B C11B 161.9(6) 3_765 . . . ?
C12A Ir1 C10B C11B 9.1(9) . . . . ?
C8B Ir1 C10B C11B -82.7(3) . . . . ?
C9B Ir1 C10B C11B -119.3(2) . . . . ?
C9A Ir1 C10B C11B -57.5(4) . . . . ?
C11A Ir1 C10B C9B 7.6(16) . . . . ?
C12B Ir1 C10B C9B 80.5(3) . . . . ?
C10A Ir1 C10B C9B 24.4(5) . . . . ?
O4 Ir1 C10B C9B -161.9(6) 11_666 . . . ?
C11B Ir1 C10B C9B 119.3(2) . . . . ?
N1 Ir1 C10B C9B -78.8(6) 3_765 . . . ?
C12A Ir1 C10B C9B 128.4(9) . . . . ?
C8B Ir1 C10B C9B 36.6(2) . . . . ?
C9A Ir1 C10B C9B 61.8(4) . . . . ?
C11A Ir1 C10B C14B 119(3) . . . . ?
C12B Ir1 C10B C14B -168(2) . . . . ?
C10A Ir1 C10B C14B 136.1(19) . . . . ?
O4 Ir1 C10B C14B -50.1(17) 11_666 . . . ?
C11B Ir1 C10B C14B -129(2) . . . . ?
N1 Ir1 C10B C14B 32.9(17) 3_765 . . . ?
C12A Ir1 C10B C14B -120(2) . . . . ?
C8B Ir1 C10B C14B 148(2) . . . . ?
C9B Ir1 C10B C14B 112(2) . . . . ?
C9A Ir1 C10B C14B 173.5(19) . . . . ?
C9B C10B C11B C12B 0.0 . . . . ?
C14B C10B C11B C12B -177.0(17) . . . . ?
Ir1 C10B C11B C12B 60.5(4) . . . . ?
C9B C10B C11B C15B 178.3(14) . . . . ?
C14B C10B C11B C15B 1.3(18) . . . . ?
Ir1 C10B C11B C15B -121.2(12) . . . . ?
C9B C10B C11B Ir1 -60.5(4) . . . . ?
C14B C10B C11B Ir1 122.5(15) . . . . ?
C11A Ir1 C11B C10B 19.0(5) . . . . ?
C12B Ir1 C11B C10B 117.3(2) . . . . ?
C10A Ir1 C11B C10B 62.5(4) . . . . ?
O1 Ir1 C11B C10B 166.6(6) . . . . ?
O4 Ir1 C11B C10B -111.5(6) 11_666 . . . ?
N1 Ir1 C11B C10B -27.0(8) 3_765 . . . ?
C12A Ir1 C11B C10B -29(3) . . . . ?
C8B Ir1 C11B C10B 78.6(2) . . . . ?
C9B Ir1 C11B C10B 36.28(17) . . . . ?
C9A Ir1 C11B C10B 105.7(4) . . . . ?
C11A Ir1 C11B C12B -98.2(6) . . . . ?
C10A Ir1 C11B C12B -54.8(4) . . . . ?
O1 Ir1 C11B C12B 49.3(7) . . . . ?
O4 Ir1 C11B C12B 131.2(6) 11_666 . . . ?
N1 Ir1 C11B C12B -144.2(8) 3_765 . . . ?
C12A Ir1 C11B C12B -147(3) . . . . ?
C8B Ir1 C11B C12B -38.68(19) . . . . ?
C10B Ir1 C11B C12B -117.3(2) . . . . ?
C9B Ir1 C11B C12B -81.0(3) . . . . ?
C9A Ir1 C11B C12B -11.6(5) . . . . ?
C11A Ir1 C11B C15B 132.1(18) . . . . ?
C12B Ir1 C11B C15B -129.7(18) . . . . ?
C10A Ir1 C11B C15B 175.5(17) . . . . ?
O1 Ir1 C11B C15B -80.4(15) . . . . ?
O4 Ir1 C11B C15B 1.5(14) 11_666 . . . ?
N1 Ir1 C11B C15B 86.1(14) 3_765 . . . ?
C12A Ir1 C11B C15B 84(3) . . . . ?
C8B Ir1 C11B C15B -168.3(18) . . . . ?
C10B Ir1 C11B C15B 113.1(18) . . . . ?
C9B Ir1 C11B C15B 149.3(18) . . . . ?
C9A Ir1 C11B C15B -141.3(17) . . . . ?
C9B C8B C12B C11B 0.0 . . . . ?
Ir1 C8B C12B C11B -63.2(5) . . . . ?
C9B C8B C12B C16B 179.5(15) . . . . ?
Ir1 C8B C12B C16B 116.3(15) . . . . ?
C9B C8B C12B Ir1 63.2(5) . . . . ?
C10B C11B C12B C8B 0.0 . . . . ?
C15B C11B C12B C8B -178.0(18) . . . . ?
Ir1 C11B C12B C8B 63.9(4) . . . . ?
C10B C11B C12B C16B -179.6(13) . . . . ?
C15B C11B C12B C16B 2.4(19) . . . . ?
Ir1 C11B C12B C16B -115.7(12) . . . . ?
C10B C11B C12B Ir1 -63.9(4) . . . . ?
C15B C11B C12B Ir1 118.2(16) . . . . ?
C11A Ir1 C12B C8B -63.1(5) . . . . ?
C10A Ir1 C12B C8B -16.0(5) . . . . ?
O1 Ir1 C12B C8B 96.1(6) . . . . ?
O4 Ir1 C12B C8B -178.5(6) 11_666 . . . ?
C11B Ir1 C12B C8B -116.5(2) . . . . ?
N1 Ir1 C12B C8B -18.1(14) 3_765 . . . ?
C12A Ir1 C12B C8B -109.5(7) . . . . ?
C10B Ir1 C12B C8B -78.9(2) . . . . ?
C9B Ir1 C12B C8B -37.15(18) . . . . ?
C9A Ir1 C12B C8B 32.8(12) . . . . ?
C11A Ir1 C12B C11B 53.4(5) . . . . ?
C10A Ir1 C12B C11B 100.4(5) . . . . ?
O1 Ir1 C12B C11B -147.4(6) . . . . ?
O4 Ir1 C12B C11B -62.0(6) 11_666 . . . ?
N1 Ir1 C12B C11B 98.4(14) 3_765 . . . ?
C12A Ir1 C12B C11B 7.0(7) . . . . ?
C8B Ir1 C12B C11B 116.5(2) . . . . ?
C10B Ir1 C12B C11B 37.58(19) . . . . ?
C9B Ir1 C12B C11B 79.3(3) . . . . ?
C9A Ir1 C12B C11B 149.3(12) . . . . ?
C11A Ir1 C12B C16B 166.7(18) . . . . ?
C10A Ir1 C12B C16B -146.2(19) . . . . ?
O1 Ir1 C12B C16B -34.0(15) . . . . ?
O4 Ir1 C12B C16B 51.3(16) 11_666 . . . ?
C11B Ir1 C12B C16B 113.3(19) . . . . ?
N1 Ir1 C12B C16B -148.2(11) 3_765 . . . ?
C12A Ir1 C12B C16B 120.4(19) . . . . ?
C8B Ir1 C12B C16B -130.2(19) . . . . ?
C10B Ir1 C12B C16B 150.9(18) . . . . ?
C9B Ir1 C12B C16B -167.3(18) . . . . ?
C9A Ir1 C12B C16B -97(2) . . . . ?

loop_
_platon_squeeze_void_nr
_platon_squeeze_void_average_x
_platon_squeeze_void_average_y
_platon_squeeze_void_average_z
_platon_squeeze_void_volume
_platon_squeeze_void_count_electrons
_platon_squeeze_void_content
1 -0.033 -0.026 -0.005 2015 448 ' '
2 0.333 0.667 0.167 102 27 ' '
3 0.000 0.000 0.500 101 27 ' '
4 0.667 0.333 0.833 102 27 ' '
